data_2005572
loop_
_publ_author_name
'Huang, K.-S.'
'Britton, D.'
'Etter, M. C.'

_publ_contact_author
;
    Dr Kin-Shan Huang
    Pharmaceutical Research
    Warner-Lambert Company
    170 Tabor Road
    Morris Plains, NJ 07950, USA
;
_publ_section_title
;
 <i>p</i>-Nitroaniline--3,5-Dinitromethyl Salicylate (1:1) Co-Crystal
;
_journal_issue 11
_journal_name_full 'Acta Crystallographica Section C'
_journal_page_first 2868
_journal_page_last 2871
_journal_paper_doi 10.1107/S0108270196008864
_journal_volume 52
_journal_year 1996
_chemical_formula_moiety 'C6 H6 N2 O2, C8 H6 N2 O7'
_chemical_formula_sum 'C14 H12 N4 O9'
_chemical_formula_weight 380.27
_chemical_melting_point 383
_chemical_name_systematic '(1:1) p-nitroaniline/3,5-dinitromethyl salicylate co-crystal'
_space_group_IT_number 14
_symmetry_cell_setting monoclinic
_symmetry_space_group_name_Hall '-P 2yn'
_symmetry_space_group_name_H-M 'P 1 21/n 1'
_atom_type_scat_source
;
    International Tables for X-ray Crystallography
    (1974, Vol. IV, Table 2.2A)
;
_audit_creation_method 'The text file was created using Microsoft Word for IBM computer'
_cell_angle_alpha 90
_cell_angle_beta 95.73(6)
_cell_angle_gamma 90
_cell_formula_units_Z 4
_cell_length_a 7.755(6)
_cell_length_b 15.352(4)
_cell_length_c 13.508(9)
_cell_measurement_reflns_used 25
_cell_measurement_temperature 211
_cell_measurement_theta_max 23.4
_cell_measurement_theta_min 16.0
_cell_volume 1600.2(17)
_computing_cell_refinement 'CAD-4 software'
_computing_data_collection 'CAD-4 software (Enraf-Nonius, 1989)'
_computing_data_reduction 'TEXSAN (Molecular Structure Corporation, 1985)'
_computing_molecular_graphics TEXSAN
_computing_publication_material TEXSAN
_computing_structure_refinement TEXSAN
_computing_structure_solution 'MITHRIL (Gilmore, 1984), DIRDIF (Beurskens, 1984)'
_diffrn_measurement_device 'Enraf-Nonius CAD-4 diffractometer'
_diffrn_measurement_method 'profile data from \w scans'
_diffrn_radiation_monochromator graphite
_diffrn_radiation_type 'Mo K\a'
_diffrn_radiation_wavelength 0.71073
_diffrn_reflns_av_R_equivalents 0.031
_diffrn_reflns_limit_h_max 8
_diffrn_reflns_limit_h_min -8
_diffrn_reflns_limit_k_max 17
_diffrn_reflns_limit_k_min 0
_diffrn_reflns_limit_l_max 15
_diffrn_reflns_limit_l_min -15
_diffrn_reflns_number 6511
_diffrn_reflns_theta_max 26
_diffrn_standards_decay_% '<1; no correction applied'
_diffrn_standards_interval_time 50
_diffrn_standards_number 3
_exptl_absorpt_coefficient_mu 0.126
_exptl_absorpt_correction_type none
_exptl_crystal_colour yellow
_exptl_crystal_density_diffrn 1.578
_exptl_crystal_description prism
_exptl_crystal_F_000 784
_exptl_crystal_size_max 0.60
_exptl_crystal_size_mid 0.60
_exptl_crystal_size_min 0.45
_refine_diff_density_max 0.59
_refine_diff_density_min -0.27
_refine_ls_extinction_coef 0.43181E-06
_refine_ls_extinction_method 'secondary extinction'
_refine_ls_goodness_of_fit_obs 1.80
_refine_ls_matrix_type full
_refine_ls_number_parameters 257
_refine_ls_number_reflns 2270
_refine_ls_R_factor_obs 0.051
_refine_ls_shift/esd_max 0.01
_refine_ls_structure_factor_coef F
_refine_ls_weighting_details 'w = 4F^2^/\s^2^(F^2^)'
_refine_ls_weighting_scheme calc
_refine_ls_wR_factor_obs 0.067
_reflns_number_observed 2270
_reflns_number_total 3271
_reflns_observed_criterion >2sigma(I)
_cod_data_source_file bk1232.cif
_cod_data_source_block PNADNMS
_cod_depositor_comments
;
The following automatic conversions were performed:

'_refine_ls_weighting_scheme' value 'calc w = 4F^2^/\s^2^(F^2^)' was
changed to 'calc'. New tag '_refine_ls_weighting_details' was
created. The value of the new tag was set to 'w = 4F^2^/\s^2^(F^2^)'.

Automatic conversion script
Id: cif_fix_values 3143 2015-03-26 13:38:13Z robertas 
;
_cod_original_cell_volume 1600(3)
_cod_original_sg_symbol_H-M 'P 21/n'
_cod_database_code 2005572

loop_
_symmetry_equiv_pos_as_xyz
+x,+y,+z
1/2-x,1/2+y,1/2-z
-x,-y,-z
1/2+x,1/2-y,1/2+z

loop_
_atom_site_aniso_label
_atom_site_aniso_U_11
_atom_site_aniso_U_22
_atom_site_aniso_U_33
_atom_site_aniso_U_12
_atom_site_aniso_U_13
_atom_site_aniso_U_23
O1 0.143(2) 0.0460(10) 0.073(2) 0.0030(10) 0.052(2) -0.0010(10)
N1 0.079(2) 0.0490(10) 0.0480(10) 0.0090(10) 0.0310(10) 0.0030(10)
C1 0.0470(10) 0.0430(10) 0.0380(10) 0.0020(10) 0.0120(10) 0.0010(10)
C2 0.0430(10) 0.0410(10) 0.0390(10) 0.0010(10) 0.0090(10) 0.0060(10)
C3 0.0460(10) 0.0350(10) 0.0450(10) 0.0020(10) 0.0070(10) -0.0010(10)
O4A 0.0620(10) 0.0810(10) 0.0480(10) 0.0050(10) 0.0250(10) 0.0050(10)
O4B 0.100(2) 0.0570(10) 0.0640(10) 0.0140(10) 0.0310(10) -0.0140(10)
N4 0.0460(10) 0.0630(10) 0.0420(10) 0.0060(10) 0.0100(10) -0.0040(10)
C4 0.0400(10) 0.0460(10) 0.0360(10) 0.0040(10) 0.0090(10) -0.0030(10)
C5 0.054(2) 0.0470(10) 0.0430(10) -0.0010(10) 0.0160(10) 0.0080(10)
C6 0.063(2) 0.0380(10) 0.0470(10) 0.0040(10) 0.0180(10) 0.0040(10)
C7 0.0470(10) 0.0430(10) 0.0390(10) -0.0050(10) 0.0060(10) 0.0010(10)
O8 0.093(2) 0.0410(10) 0.0520(10) -0.0090(10) 0.0260(10) 0.0036(9)
C8 0.055(2) 0.0390(10) 0.0400(10) -0.0080(10) 0.0060(10) 0.0020(10)
O9A 0.253(4) 0.0470(10) 0.066(2) -0.028(2) 0.076(2) -0.0010(10)
O9B 0.082(2) 0.093(2) 0.0590(10) 0.0230(10) 0.0280(10) 0.0070(10)
N9 0.074(2) 0.059(2) 0.0430(10) -0.0170(10) 0.0150(10) -0.0050(10)
C9 0.050(2) 0.0490(10) 0.0380(10) -0.0100(10) 0.0080(10) 0.0010(10)
C10 0.0430(10) 0.0440(10) 0.0480(10) -0.0010(10) 0.0070(10) -0.0010(10)
O11A 0.097(2) 0.0450(10) 0.096(2) 0.0110(10) 0.0290(10) 0.0070(10)
O11B 0.100(2) 0.0600(10) 0.086(2) 0.0040(10) 0.0370(10) 0.0280(10)
N11 0.058(2) 0.0460(10) 0.071(2) 0.0050(10) 0.0150(10) 0.0110(10)
C11 0.0420(10) 0.0410(10) 0.053(2) -0.0030(10) 0.0040(10) 0.0070(10)
C12 0.0440(10) 0.0470(10) 0.0450(10) -0.0020(10) 0.0070(10) 0.0070(10)
O13 0.0710(10) 0.0590(10) 0.0510(10) 0.0040(10) 0.0240(10) 0.0031(9)
C13 0.060(2) 0.050(2) 0.046(2) 0.0000(10) 0.0110(10) 0.0010(10)
C14 0.111(3) 0.072(2) 0.091(3) 0.009(2) 0.030(2) -0.005(2)

loop_
_atom_site_label
_atom_site_fract_x
_atom_site_fract_y
_atom_site_fract_z
_atom_site_U_iso_or_equiv
_atom_site_thermal_displace_type
O1 0.2985(4) -0.0116(1) -0.0684(2) 6.7(1) Uani
N1 0.5516(4) -0.3857(2) -0.2549(2) 4.5(1) Uani
C1 0.4730(3) -0.3517(2) -0.1793(2) 3.3(1) Uani
C2 0.4428(3) -0.2613(2) -0.1736(2) 3.2(1) Uani
C3 0.3656(3) -0.2270(2) -0.0962(2) 3.3(1) Uani
O4A 0.1739(3) -0.2941(1) 0.1196(1) 4.9(1) Uani
O4B 0.2195(3) -0.1659(1) 0.0645(2) 5.7(1) Uani
N4 0.2321(3) -0.2457(2) 0.0583(2) 3.9(1) Uani
C4 0.3141(3) -0.2816(2) -0.0226(2) 3.2(1) Uani
C5 0.3400(4) -0.3712(2) -0.0262(2) 3.7(1) Uani
C6 0.4189(4) -0.4055(2) -0.1039(2) 3.8(1) Uani
C7 0.2408(3) 0.1330(2) -0.0222(2) 3.4(1) Uani
O8 0.1627(3) 0.0235(1) 0.0910(2) 4.8(1) Uani
C8 0.1721(3) 0.1070(2) 0.0664(2) 3.5(1) Uani
O9A 0.0642(5) 0.0813(2) 0.2579(2) 9.3(2) Uani
O9B -0.0216(3) 0.2124(2) 0.2645(2) 6.0(1) Uani
N9 0.0450(4) 0.1535(2) 0.2226(2) 4.6(1) Uani
C9 0.1150(3) 0.1727(2) 0.1279(2) 3.6(1) Uani
C10 0.1188(3) 0.2590(2) 0.1015(2) 3.5(1) Uani
O11A 0.1438(3) 0.4270(1) 0.0453(2) 6.2(1) Uani
O11B 0.2215(3) 0.3913(1) -0.0977(2) 6.3(1) Uani
N11 0.1824(3) 0.3732(2) -0.0152(2) 4.6(1) Uani
C11 0.1820(3) 0.2813(2) 0.0130(2) 3.6(1) Uani
C12 0.2441(3) 0.2205(2) -0.0491(2) 3.5(1) Uani
O13 0.3774(3) 0.0958(1) -0.1638(1) 4.7(1) Uani
C13 0.3078(4) 0.0652(2) -0.0864(2) 4.1(1) Uani
C14 0.4454(6) 0.0319(3) -0.2317(3) 7.1(2) Uani
H1A 0.593(4) -0.354(2) -0.297(2) 4.1(7) Uiso
H1B 0.558(4) -0.447(2) -0.258(2) 5.2(7) Uiso
H2 0.4768 -0.2239 -0.2243 3.9 ?
H3 0.3470 -0.1660 -0.0926 3.9 ?
H5 0.3036 -0.4080 0.0242 4.5 ?
H6 0.4374 -0.4666 -0.1068 4.6 ?
H8 0.195(5) -0.011(3) 0.040(3) 9(1) Uiso
H10 0.0787 0.3026 0.1434 4.2 ?
H12 0.2883 0.2379 -0.1091 4.3 ?
H14A 0.3538 -0.0049 -0.2584 8.5 ?
H14B 0.4928 0.0618 -0.2843 8.5 ?
H14C 0.5329 -0.0022 -0.1961 8.5 ?

loop_
_geom_angle_atom_site_label_1
_geom_angle_atom_site_label_2
_geom_angle_atom_site_label_3
_geom_angle
_geom_angle_publ_flag
C13 O13 C14 117.3(3) yes
O9A N9 C9 119.1(3) yes
O11A N11 O11B 124.0(2) yes
O11B N11 C11 117.9(2) yes
C12 C7 C13 120.6(2) yes
O8 C8 C9 121.1(2) yes
O1 C13 C7 122.4(3) yes
O4A N4 C4 120.2(2) yes
N1 C1 C2 120.9(2) yes
O9A N9 O9B 122.8(3) yes
O9B N9 C9 118.0(2) yes
O11A N11 C11 118.2(3) yes
C8 C7 C13 118.7(2) yes
O8 C8 C7 121.2(2) yes
O1 C13 O13 123.2(3) yes
O4A N4 O4B 121.1(2) yes
O4B N4 C4 118.6(2) yes
N1 C1 C6 120.8(2) yes
C8 C7 C12 120.7(2) ?
O13 C13 C7 114.3(2) ?
C7 C8 C9 117.7(2) ?
N9 C9 C8 122.4(2) ?
N9 C9 C10 116.2(2) ?
C8 C9 C10 121.4(2) ?
C9 C10 C11 118.9(2) ?
N11 C11 C12 119.1(2) ?
C10 C11 C12 122.5(2) ?
C7 C12 C11 118.7(2) ?
C2 C1 C6 118.3(2) ?
C1 C2 C3 120.6(2) ?
C2 C3 C4 119.8(2) ?
N4 C4 C3 119.8(2) ?
N4 C4 C5 119.0(2) ?
C3 C4 C5 121.2(2) ?
C4 C5 C6 118.9(2) ?
C1 C6 C5 121.1(2) ?

loop_
_geom_bond_atom_site_label_1
_geom_bond_atom_site_label_2
_geom_bond_distance
_geom_bond_publ_flag
C13 O1 1.208(3) yes
C13 O13 1.311(3) yes
C9 N9 1.467(3) yes
C7 C8 1.416(4) yes
C7 C13 1.482(4) yes
C9 C10 1.373(4) yes
C11 C12 1.373(4) yes
C4 N4 1.429(3) yes
C1 C6 1.407(4) yes
C3 C4 1.389(3) yes
C5 C6 1.371(4) yes
C8 O8 1.328(3) yes
C14 O13 1.476(4) yes
C11 N11 1.461(3) yes
C7 C12 1.392(3) yes
C8 C9 1.406(4) yes
C10 C11 1.379(4) yes
C1 N1 1.346(3) yes
C1 C2 1.411(4) yes
C2 C3 1.361(3) yes
C4 C5 1.391(3) yes
O8 H8 0.92(4) ?
O9A N9 1.210(3) yes
O9B N9 1.210(3) yes
O11A N11 1.220(3) yes
O11B N11 1.216(3) yes
O4A N4 1.230(3) yes
O4B N4 1.233(3) yes
N1 H1A 0.83(3) ?
N1 H1B 0.94(3) ?

loop_
_geom_contact_atom_site_label_1
_geom_contact_atom_site_label_2
_geom_contact_distance
O1 O4B 3.071(3)
O8 H1B 2.56(3)
O8 O4B 2.968(3)
O8 N1 3.147(3)
O9A H1B 2.07(3)
O9A N1 3.008(4)
O9B O4A 2.981(4)
O9B N4 3.179(4)
O9B C12 3.408(4)
H8 O4B 2.41(4)
O4A H1A 2.65(3)
O4A N1 3.423(4)
O4B H1A 2.22(3)
O4B N1 2.984(4)
